data_7231221
loop_
_publ_author_name
'Wang, Yiheng'
'Li, Zhen Hua'
'Wang, Huadong'

_publ_section_title
;
 Synthesis of an oxygen-linked germinal frustrated Lewis pair and its
 application in small molecule activation
;
_journal_issue 46
_journal_name_full 'RSC Advances'
_journal_page_first 26271
_journal_paper_doi 10.1039/C8RA05108A
_journal_volume 8
_journal_year 2018
_chemical_formula_sum 'C35 H30 B F10 O P'
_chemical_formula_weight 698.37
_space_group_crystal_system monoclinic
_space_group_IT_number 14
_space_group_name_Hall '-P 2ybc'
_space_group_name_H-M_alt 'P 1 21/c 1'
_symmetry_space_group_name_Hall '-P 2ybc'
_symmetry_space_group_name_H-M 'P 1 21/c 1'
_atom_sites_solution_hydrogens geom
_audit_creation_method SHELXL-2014/7
_audit_update_record
;
2018-05-17 deposited with the CCDC.
2018-07-18 downloaded from the CCDC.
;
_cell_angle_alpha 90
_cell_angle_beta 90.449(5)
_cell_angle_gamma 90
_cell_formula_units_Z 4
_cell_length_a 12.078(5)
_cell_length_b 8.875(4)
_cell_length_c 29.647(12)
_cell_measurement_reflns_used 5119
_cell_measurement_temperature 298(2)
_cell_measurement_theta_max 26.87
_cell_measurement_theta_min 2.18
_cell_volume 3178(2)
_computing_cell_refinement 'Bruker SMART'
_computing_data_collection 'Bruker SMART'
_computing_data_reduction 'Bruker SHELXTL'
_computing_molecular_graphics 'Bruker SHELXTL'
_computing_publication_material 'Bruker SHELXTL'
_computing_structure_refinement 'SHELXL-2014/7 (Sheldrick, 2014)'
_computing_structure_solution 'Bruker SHELXTL'
_diffrn_ambient_temperature 298(2)
_diffrn_measured_fraction_theta_full 0.994
_diffrn_measured_fraction_theta_max 0.994
_diffrn_measurement_device_type 'CCD area detector'
_diffrn_measurement_method 'phi and omega scans'
_diffrn_radiation_type MoK\a
_diffrn_radiation_wavelength 0.71073
_diffrn_reflns_av_R_equivalents 0.0419
_diffrn_reflns_av_unetI/netI 0.0466
_diffrn_reflns_Laue_measured_fraction_full 0.994
_diffrn_reflns_Laue_measured_fraction_max 0.994
_diffrn_reflns_limit_h_max 14
_diffrn_reflns_limit_h_min -10
_diffrn_reflns_limit_k_max 10
_diffrn_reflns_limit_k_min -10
_diffrn_reflns_limit_l_max 35
_diffrn_reflns_limit_l_min -35
_diffrn_reflns_number 12936
_diffrn_reflns_point_group_measured_fraction_full 0.994
_diffrn_reflns_point_group_measured_fraction_max 0.994
_diffrn_reflns_theta_full 25.049
_diffrn_reflns_theta_max 25.049
_diffrn_reflns_theta_min 1.686
_exptl_absorpt_coefficient_mu 0.174
_exptl_absorpt_correction_T_max 0.746
_exptl_absorpt_correction_T_min 0.462
_exptl_absorpt_correction_type multi-scan
_exptl_absorpt_process_details sadabs
_exptl_crystal_colour colorless
_exptl_crystal_density_diffrn 1.460
_exptl_crystal_description prism
_exptl_crystal_F_000 1432
_exptl_crystal_size_max 0.80
_exptl_crystal_size_mid 0.20
_exptl_crystal_size_min 0.15
_refine_diff_density_max 0.247
_refine_diff_density_min -0.351
_refine_diff_density_rms 0.058
_refine_ls_extinction_method none
_refine_ls_goodness_of_fit_ref 0.936
_refine_ls_hydrogen_treatment constr
_refine_ls_matrix_type full
_refine_ls_number_parameters 440
_refine_ls_number_reflns 5602
_refine_ls_number_restraints 0
_refine_ls_restrained_S_all 0.936
_refine_ls_R_factor_all 0.0687
_refine_ls_R_factor_gt 0.0444
_refine_ls_shift/su_max 0.000
_refine_ls_shift/su_mean 0.000
_refine_ls_structure_factor_coef Fsqd
_refine_ls_weighting_details 'w=1/[\s^2^(Fo^2^)+(0.0711P)^2^] where P=(Fo^2^+2Fc^2^)/3'
_refine_ls_weighting_scheme calc
_refine_ls_wR_factor_gt 0.1060
_refine_ls_wR_factor_ref 0.1151
_reflns_Friedel_coverage 0.000
_reflns_number_gt 3876
_reflns_number_total 5602
_reflns_threshold_expression 'I > 2\s(I)'
_cod_data_source_file c8ra05108a2.cif
_cod_data_source_block a61116b
_cod_database_code 7231221
_shelx_shelxl_version_number 2014/7
_shelx_space_group_comment
; 
The symmetry employed for this shelxl refinement is uniquely defined 
by the following loop, which should always be used as a source of 
symmetry information in preference to the above space-group names. 
They are only intended as comments. 
;

loop_
_space_group_symop_operation_xyz
'x, y, z'
'-x, y+1/2, -z+1/2'
'-x, -y, -z'
'x, -y-1/2, z-1/2'

loop_
_atom_site_label
_atom_site_type_symbol
_atom_site_fract_x
_atom_site_fract_y
_atom_site_fract_z
_atom_site_U_iso_or_equiv
_atom_site_adp_type
_atom_site_occupancy
_atom_site_site_symmetry_order
_atom_site_calc_flag
_atom_site_refinement_flags_posn
_atom_site_refinement_flags_adp
B1 B 0.39642(19) 0.3784(3) 0.13120(8) 0.0354(6) Uani 1 1 d . .
C1 C 0.31106(16) 0.4069(3) 0.17205(7) 0.0370(5) Uani 1 1 d . .
H1A H 0.3434 0.3751 0.2005 0.044 Uiso 1 1 calc R U
H1B H 0.2920 0.5129 0.1741 0.044 Uiso 1 1 calc R U
C2 C 0.20725(16) 0.3116(2) 0.16053(7) 0.0358(5) Uani 1 1 d . .
H2 H 0.1690 0.3648 0.1360 0.043 Uiso 1 1 calc R U
C3 C 0.12428(18) 0.2978(3) 0.19827(8) 0.0431(6) Uani 1 1 d . .
C4 C 0.1565(2) 0.2213(3) 0.24123(8) 0.0604(7) Uani 1 1 d . .
H4A H 0.1083 0.2537 0.2649 0.091 Uiso 1 1 calc R U
H4B H 0.2316 0.2469 0.2489 0.091 Uiso 1 1 calc R U
H4C H 0.1504 0.1142 0.2375 0.091 Uiso 1 1 calc R U
C5 C 0.0285(2) 0.3681(3) 0.19414(10) 0.0631(7) Uani 1 1 d . .
H5A H -0.0203 0.3707 0.2183 0.076 Uiso 1 1 calc R U
H5B H 0.0097 0.4152 0.1671 0.076 Uiso 1 1 calc R U
C6 C 0.4578(2) 0.0436(3) 0.20835(9) 0.0620(7) Uani 1 1 d . .
H6A H 0.5021 0.0022 0.2323 0.093 Uiso 1 1 calc R U
H6B H 0.4427 0.1478 0.2145 0.093 Uiso 1 1 calc R U
H6C H 0.4969 0.0353 0.1804 0.093 Uiso 1 1 calc R U
C7 C 0.2285(2) -0.3682(3) 0.27188(8) 0.0575(7) Uani 1 1 d . .
H7A H 0.2208 -0.3244 0.3013 0.086 Uiso 1 1 calc R U
H7B H 0.2927 -0.4321 0.2715 0.086 Uiso 1 1 calc R U
H7C H 0.1639 -0.4267 0.2648 0.086 Uiso 1 1 calc R U
C8 C 0.07262(19) -0.0842(3) 0.14180(9) 0.0580(7) Uani 1 1 d . .
H8A H 0.0153 -0.1546 0.1494 0.087 Uiso 1 1 calc R U
H8B H 0.0955 -0.1008 0.1113 0.087 Uiso 1 1 calc R U
H8C H 0.0449 0.0167 0.1448 0.087 Uiso 1 1 calc R U
C9 C 0.26639(17) -0.0160(2) 0.17259(7) 0.0364(5) Uani 1 1 d . .
C10 C 0.35003(18) -0.0420(3) 0.20491(7) 0.0406(5) Uani 1 1 d . .
C11 C 0.33462(19) -0.1548(3) 0.23654(8) 0.0449(6) Uani 1 1 d . .
H11 H 0.3895 -0.1705 0.2582 0.054 Uiso 1 1 calc R U
C12 C 0.2415(2) -0.2448(3) 0.23741(7) 0.0427(6) Uani 1 1 d . .
C13 C 0.16120(19) -0.2186(3) 0.20517(7) 0.0439(6) Uani 1 1 d . .
H13 H 0.0984 -0.2793 0.2049 0.053 Uiso 1 1 calc R U
C14 C 0.16968(17) -0.1057(3) 0.17308(7) 0.0396(5) Uani 1 1 d . .
C15 C 0.4013(2) -0.0743(3) 0.07523(9) 0.0560(7) Uani 1 1 d . .
H15A H 0.4280 -0.1503 0.0550 0.084 Uiso 1 1 calc R U
H15B H 0.3774 -0.1207 0.1027 0.084 Uiso 1 1 calc R U
H15C H 0.4597 -0.0040 0.0818 0.084 Uiso 1 1 calc R U
C16 C 0.2005(3) 0.0507(5) -0.06740(10) 0.0960(12) Uani 1 1 d . .
H16A H 0.1276 0.0791 -0.0773 0.144 Uiso 1 1 calc R U
H16B H 0.2153 -0.0510 -0.0765 0.144 Uiso 1 1 calc R U
H16C H 0.2540 0.1170 -0.0806 0.144 Uiso 1 1 calc R U
C17 C 0.0460(2) 0.2508(3) 0.07494(9) 0.0585(7) Uani 1 1 d . .
H17A H 0.0628 0.3564 0.0732 0.088 Uiso 1 1 calc R U
H17B H 0.0380 0.2222 0.1060 0.088 Uiso 1 1 calc R U
H17C H -0.0218 0.2309 0.0589 0.088 Uiso 1 1 calc R U
C18 C 0.22832(17) 0.0977(3) 0.07731(7) 0.0393(5) Uani 1 1 d . .
C19 C 0.30507(19) 0.0078(3) 0.05349(8) 0.0453(6) Uani 1 1 d . .
C20 C 0.2920(2) -0.0067(3) 0.00720(8) 0.0561(7) Uani 1 1 d . .
H20 H 0.3424 -0.0654 -0.0085 0.067 Uiso 1 1 calc R U
C21 C 0.2078(2) 0.0619(3) -0.01635(9) 0.0610(7) Uani 1 1 d . .
C22 C 0.1310(2) 0.1412(3) 0.00758(8) 0.0579(7) Uani 1 1 d . .
H22 H 0.0712 0.1832 -0.0079 0.069 Uiso 1 1 calc R U
C23 C 0.13806(18) 0.1620(3) 0.05424(8) 0.0445(6) Uani 1 1 d . .
C24 C 0.35353(17) 0.4431(2) 0.08176(7) 0.0372(5) Uani 1 1 d . .
C25 C 0.27008(19) 0.5460(3) 0.07439(8) 0.0439(6) Uani 1 1 d . .
C26 C 0.2285(2) 0.5838(3) 0.03275(9) 0.0570(7) Uani 1 1 d . .
C27 C 0.2727(2) 0.5204(4) -0.00443(9) 0.0658(8) Uani 1 1 d . .
C28 C 0.39748(18) 0.3856(3) 0.04209(8) 0.0435(6) Uani 1 1 d . .
C29 C 0.52338(16) 0.4324(3) 0.14002(6) 0.0360(5) Uani 1 1 d . .
C30 C 0.54350(18) 0.5807(3) 0.15145(7) 0.0422(5) Uani 1 1 d . .
C31 C 0.6467(2) 0.6429(3) 0.15619(8) 0.0492(6) Uani 1 1 d . .
C32 C 0.73744(19) 0.5541(3) 0.14942(8) 0.0490(6) Uani 1 1 d . .
C33 C 0.72384(18) 0.4068(3) 0.13837(7) 0.0433(6) Uani 1 1 d . .
C34 C 0.61835(17) 0.3484(3) 0.13387(7) 0.0389(5) Uani 1 1 d . .
C37 C 0.3587(2) 0.4206(3) -0.00024(8) 0.0564(7) Uani 1 1 d . .
F1 F 0.22048(12) 0.61608(17) 0.10963(5) 0.0589(4) Uani 1 1 d . .
F2 F 0.14299(14) 0.6806(2) 0.02908(6) 0.0861(6) Uani 1 1 d . .
F3 F 0.23105(17) 0.5531(3) -0.04528(5) 0.1124(8) Uani 1 1 d . .
F4 F 0.40343(14) 0.3583(2) -0.03701(5) 0.0849(6) Uani 1 1 d . .
F5 F 0.48274(11) 0.28802(17) 0.04417(4) 0.0570(4) Uani 1 1 d . .
F6 F 0.45668(11) 0.67424(16) 0.15749(5) 0.0599(4) Uani 1 1 d . .
F7 F 0.65952(13) 0.78941(19) 0.16678(6) 0.0784(5) Uani 1 1 d . .
F8 F 0.83997(11) 0.6140(2) 0.15227(6) 0.0745(5) Uani 1 1 d . .
F9 F 0.81233(10) 0.31944(17) 0.13053(5) 0.0592(4) Uani 1 1 d . .
F10 F 0.61297(10) 0.20156(16) 0.12225(5) 0.0557(4) Uani 1 1 d . .
O1 O 0.39075(11) 0.20334(16) 0.12877(5) 0.0357(3) Uani 1 1 d . .
P1 P 0.27119(4) 0.14380(6) 0.13466(2) 0.03433(16) Uani 1 1 d . .

loop_
_atom_site_aniso_label
_atom_site_aniso_U_11
_atom_site_aniso_U_22
_atom_site_aniso_U_33
_atom_site_aniso_U_23
_atom_site_aniso_U_13
_atom_site_aniso_U_12
B1 0.0283(12) 0.0350(15) 0.0429(13) -0.0010(10) 0.0009(10) -0.0001(10)
C1 0.0342(12) 0.0386(13) 0.0381(11) 0.0003(9) 0.0005(9) 0.0021(10)
C2 0.0295(11) 0.0385(13) 0.0394(11) 0.0017(9) 0.0004(9) 0.0052(9)
C3 0.0355(13) 0.0446(14) 0.0492(13) -0.0055(10) 0.0091(10) -0.0031(11)
C4 0.0711(19) 0.0613(18) 0.0491(15) 0.0040(12) 0.0212(13) 0.0057(14)
C5 0.0387(14) 0.081(2) 0.0695(17) -0.0061(15) 0.0121(12) 0.0044(14)
C6 0.0443(15) 0.0670(19) 0.0746(18) 0.0188(14) -0.0191(13) -0.0063(13)
C7 0.0739(18) 0.0475(16) 0.0513(14) 0.0033(12) 0.0062(13) -0.0006(14)
C8 0.0406(14) 0.0661(19) 0.0671(16) 0.0124(14) -0.0094(12) -0.0138(13)
C9 0.0356(12) 0.0345(13) 0.0390(11) -0.0009(9) 0.0008(9) 0.0025(9)
C10 0.0365(12) 0.0391(14) 0.0461(12) -0.0001(10) -0.0025(10) 0.0039(10)
C11 0.0460(14) 0.0438(15) 0.0449(12) 0.0011(11) -0.0044(10) 0.0090(11)
C12 0.0514(15) 0.0348(13) 0.0421(12) -0.0026(10) 0.0073(10) 0.0073(11)
C13 0.0421(14) 0.0426(14) 0.0472(13) -0.0033(10) 0.0081(10) -0.0046(11)
C14 0.0359(12) 0.0398(14) 0.0431(12) -0.0015(10) 0.0007(9) 0.0022(10)
C15 0.0535(16) 0.0504(17) 0.0640(16) -0.0082(13) 0.0028(12) 0.0124(12)
C16 0.106(3) 0.135(3) 0.0468(16) -0.0147(19) -0.0055(16) -0.001(2)
C17 0.0406(14) 0.072(2) 0.0626(16) 0.0009(14) -0.0129(12) 0.0082(13)
C18 0.0343(12) 0.0407(14) 0.0428(12) -0.0004(10) -0.0004(9) -0.0050(10)
C19 0.0441(13) 0.0418(14) 0.0499(14) -0.0032(10) 0.0021(10) -0.0018(11)
C20 0.0604(16) 0.0548(17) 0.0534(15) -0.0140(12) 0.0078(13) -0.0052(13)
C21 0.0646(17) 0.072(2) 0.0463(14) -0.0069(13) -0.0048(13) -0.0099(15)
C22 0.0547(16) 0.0666(19) 0.0521(15) 0.0037(13) -0.0144(12) -0.0044(14)
C23 0.0378(13) 0.0484(15) 0.0471(13) 0.0029(11) -0.0059(10) -0.0038(11)
C24 0.0320(11) 0.0387(13) 0.0409(11) 0.0014(10) 0.0012(9) -0.0033(10)
C25 0.0417(13) 0.0447(15) 0.0453(13) 0.0049(11) 0.0027(10) 0.0020(11)
C26 0.0481(15) 0.0632(18) 0.0596(16) 0.0194(13) -0.0050(12) 0.0083(13)
C27 0.0622(17) 0.093(2) 0.0424(15) 0.0221(14) -0.0049(12) 0.0003(16)
C28 0.0376(13) 0.0439(14) 0.0490(13) 0.0030(11) 0.0056(10) -0.0028(11)
C29 0.0310(11) 0.0425(14) 0.0345(11) 0.0018(9) 0.0011(9) 0.0015(10)
C30 0.0393(13) 0.0419(14) 0.0453(12) -0.0011(10) 0.0009(10) 0.0039(11)
C31 0.0506(15) 0.0421(15) 0.0549(14) -0.0045(11) -0.0055(11) -0.0085(12)
C32 0.0338(13) 0.0645(18) 0.0485(13) 0.0023(12) -0.0059(10) -0.0115(12)
C33 0.0308(12) 0.0575(16) 0.0416(12) 0.0033(11) -0.0006(9) 0.0044(11)
C34 0.0334(12) 0.0432(14) 0.0400(11) 0.0005(10) -0.0002(9) 0.0008(10)
C37 0.0571(16) 0.076(2) 0.0365(13) 0.0040(12) 0.0080(11) -0.0092(14)
F1 0.0635(9) 0.0579(9) 0.0554(8) 0.0020(7) 0.0035(7) 0.0244(7)
F2 0.0767(12) 0.0979(15) 0.0837(11) 0.0323(10) -0.0091(9) 0.0337(10)
F3 0.1125(16) 0.178(2) 0.0466(9) 0.0320(12) -0.0132(9) 0.0266(15)
F4 0.0897(13) 0.1235(16) 0.0418(8) -0.0054(9) 0.0167(8) 0.0048(11)
F5 0.0522(9) 0.0658(10) 0.0532(8) -0.0036(7) 0.0120(6) 0.0121(7)
F6 0.0476(8) 0.0421(9) 0.0900(11) -0.0085(7) 0.0015(7) 0.0064(7)
F7 0.0666(11) 0.0537(11) 0.1146(14) -0.0172(9) -0.0069(9) -0.0141(8)
F8 0.0399(8) 0.0855(12) 0.0980(12) -0.0058(10) -0.0100(8) -0.0198(8)
F9 0.0323(7) 0.0755(11) 0.0697(9) 0.0026(8) 0.0001(6) 0.0098(7)
F10 0.0381(8) 0.0468(9) 0.0823(10) -0.0093(7) 0.0041(7) 0.0059(6)
O1 0.0273(8) 0.0365(9) 0.0433(8) -0.0006(6) 0.0021(6) 0.0017(6)
P1 0.0275(3) 0.0365(3) 0.0390(3) 0.0003(2) -0.0007(2) 0.0018(2)

loop_
_atom_type_symbol
_atom_type_description
_atom_type_scat_dispersion_real
_atom_type_scat_dispersion_imag
_atom_type_scat_source
C C 0.0033 0.0016 'International Tables Vol C Tables 4.2.6.8 and 6.1.1.4'
H H 0.0000 0.0000 'International Tables Vol C Tables 4.2.6.8 and 6.1.1.4'
B B 0.0013 0.0007 'International Tables Vol C Tables 4.2.6.8 and 6.1.1.4'
O O 0.0106 0.0060 'International Tables Vol C Tables 4.2.6.8 and 6.1.1.4'
F F 0.0171 0.0103 'International Tables Vol C Tables 4.2.6.8 and 6.1.1.4'
P P 0.1023 0.0942 'International Tables Vol C Tables 4.2.6.8 and 6.1.1.4'

loop_
_geom_angle_atom_site_label_1
_geom_angle_atom_site_label_2
_geom_angle_atom_site_label_3
_geom_angle
O1 B1 C1 99.38(17)
O1 B1 C29 110.06(17)
C1 B1 C29 116.08(18)
O1 B1 C24 106.99(17)
C1 B1 C24 114.35(18)
C29 B1 C24 109.18(17)
C2 C1 B1 105.62(17)
C2 C1 H1A 110.6
B1 C1 H1A 110.6
C2 C1 H1B 110.6
B1 C1 H1B 110.6
H1A C1 H1B 108.7
C3 C2 C1 114.91(17)
C3 C2 P1 121.57(16)
C1 C2 P1 101.05(13)
C3 C2 H2 106.1
C1 C2 H2 106.1
P1 C2 H2 106.1
C5 C3 C4 121.1(2)
C5 C3 C2 118.6(2)
C4 C3 C2 119.9(2)
C3 C4 H4A 109.5
C3 C4 H4B 109.5
H4A C4 H4B 109.5
C3 C4 H4C 109.5
H4A C4 H4C 109.5
H4B C4 H4C 109.5
C3 C5 H5A 120.0
C3 C5 H5B 120.0
H5A C5 H5B 120.0
C10 C6 H6A 109.5
C10 C6 H6B 109.5
H6A C6 H6B 109.5
C10 C6 H6C 109.5
H6A C6 H6C 109.5
H6B C6 H6C 109.5
C12 C7 H7A 109.5
C12 C7 H7B 109.5
H7A C7 H7B 109.5
C12 C7 H7C 109.5
H7A C7 H7C 109.5
H7B C7 H7C 109.5
C14 C8 H8A 109.5
C14 C8 H8B 109.5
H8A C8 H8B 109.5
C14 C8 H8C 109.5
H8A C8 H8C 109.5
H8B C8 H8C 109.5
C10 C9 C14 119.3(2)
C10 C9 P1 121.71(17)
C14 C9 P1 118.55(16)
C11 C10 C9 118.7(2)
C11 C10 C6 116.0(2)
C9 C10 C6 125.3(2)
C12 C11 C10 123.0(2)
C12 C11 H11 118.5
C10 C11 H11 118.5
C13 C12 C11 117.3(2)
C13 C12 C7 121.2(2)
C11 C12 C7 121.5(2)
C12 C13 C14 122.9(2)
C12 C13 H13 118.5
C14 C13 H13 118.5
C13 C14 C9 118.7(2)
C13 C14 C8 117.0(2)
C9 C14 C8 124.3(2)
C19 C15 H15A 109.5
C19 C15 H15B 109.5
H15A C15 H15B 109.5
C19 C15 H15C 109.5
H15A C15 H15C 109.5
H15B C15 H15C 109.5
C21 C16 H16A 109.5
C21 C16 H16B 109.5
H16A C16 H16B 109.5
C21 C16 H16C 109.5
H16A C16 H16C 109.5
H16B C16 H16C 109.5
C23 C17 H17A 109.5
C23 C17 H17B 109.5
H17A C17 H17B 109.5
C23 C17 H17C 109.5
H17A C17 H17C 109.5
H17B C17 H17C 109.5
C23 C18 C19 119.7(2)
C23 C18 P1 125.29(18)
C19 C18 P1 114.21(16)
C20 C19 C18 118.4(2)
C20 C19 C15 117.3(2)
C18 C19 C15 124.3(2)
C21 C20 C19 122.8(2)
C21 C20 H20 118.6
C19 C20 H20 118.6
C22 C21 C20 117.9(2)
C22 C21 C16 121.1(3)
C20 C21 C16 121.0(3)
C21 C22 C23 123.0(2)
C21 C22 H22 118.5
C23 C22 H22 118.5
C22 C23 C18 118.0(2)
C22 C23 C17 115.8(2)
C18 C23 C17 126.2(2)
C25 C24 C28 113.1(2)
C25 C24 B1 126.51(19)
C28 C24 B1 120.2(2)
F1 C25 C26 114.8(2)
F1 C25 C24 120.6(2)
C26 C25 C24 124.6(2)
F2 C26 C27 120.5(2)
F2 C26 C25 120.3(2)
C27 C26 C25 119.2(2)
F3 C27 C26 120.0(3)
F3 C27 C37 120.1(3)
C26 C27 C37 120.0(2)
F5 C28 C37 116.3(2)
F5 C28 C24 119.6(2)
C37 C28 C24 124.1(2)
C30 C29 C34 113.7(2)
C30 C29 B1 119.01(19)
C34 C29 B1 127.1(2)
F6 C30 C31 116.4(2)
F6 C30 C29 118.9(2)
C31 C30 C29 124.6(2)
F7 C31 C32 120.1(2)
F7 C31 C30 121.1(2)
C32 C31 C30 118.8(2)
F8 C32 C33 120.3(2)
F8 C32 C31 120.0(2)
C33 C32 C31 119.7(2)
F9 C33 C32 120.2(2)
F9 C33 C34 120.1(2)
C32 C33 C34 119.7(2)
F10 C34 C33 115.46(19)
F10 C34 C29 121.11(19)
C33 C34 C29 123.4(2)
F4 C37 C27 120.2(2)
F4 C37 C28 120.9(3)
C27 C37 C28 118.8(2)
P1 O1 B1 112.08(12)
O1 P1 C9 111.81(9)
O1 P1 C18 103.30(9)
C9 P1 C18 113.18(10)
O1 P1 C2 99.50(9)
C9 P1 C2 110.97(10)
C18 P1 C2 116.91(10)

loop_
_geom_bond_atom_site_label_1
_geom_bond_atom_site_label_2
_geom_bond_distance
B1 O1 1.557(3)
B1 C1 1.616(3)
B1 C29 1.626(3)
B1 C24 1.654(3)
C1 C2 1.549(3)
C1 H1A 0.9700
C1 H1B 0.9700
C2 C3 1.513(3)
C2 P1 1.847(2)
C2 H2 0.9800
C3 C5 1.319(3)
C3 C4 1.492(3)
C4 H4A 0.9600
C4 H4B 0.9600
C4 H4C 0.9600
C5 H5A 0.9300
C5 H5B 0.9300
C6 C10 1.510(3)
C6 H6A 0.9600
C6 H6B 0.9600
C6 H6C 0.9600
C7 C12 1.507(3)
C7 H7A 0.9600
C7 H7B 0.9600
C7 H7C 0.9600
C8 C14 1.501(3)
C8 H8A 0.9600
C8 H8B 0.9600
C8 H8C 0.9600
C9 C10 1.406(3)
C9 C14 1.414(3)
C9 P1 1.811(2)
C10 C11 1.385(3)
C11 C12 1.380(3)
C11 H11 0.9300
C12 C13 1.377(3)
C13 C14 1.386(3)
C13 H13 0.9300
C15 C19 1.512(3)
C15 H15A 0.9600
C15 H15B 0.9600
C15 H15C 0.9600
C16 C21 1.518(4)
C16 H16A 0.9600
C16 H16B 0.9600
C16 H16C 0.9600
C17 C23 1.499(3)
C17 H17A 0.9600
C17 H17B 0.9600
C17 H17C 0.9600
C18 C23 1.404(3)
C18 C19 1.416(3)
C18 P1 1.820(2)
C19 C20 1.386(3)
C20 C21 1.372(4)
C20 H20 0.9300
C21 C22 1.368(4)
C22 C23 1.398(3)
C22 H22 0.9300
C24 C25 1.377(3)
C24 C28 1.391(3)
C25 F1 1.359(3)
C25 C26 1.371(3)
C26 F2 1.347(3)
C26 C27 1.351(4)
C27 F3 1.340(3)
C27 C37 1.370(4)
C28 F5 1.347(3)
C28 C37 1.372(3)
C29 C30 1.380(3)
C29 C34 1.382(3)
C30 F6 1.351(3)
C30 C31 1.370(3)
C31 F7 1.346(3)
C31 C32 1.366(3)
C32 F8 1.350(3)
C32 C33 1.357(3)
C33 F9 1.342(3)
C33 C34 1.381(3)
C34 F10 1.349(3)
C37 F4 1.340(3)
O1 P1 1.5490(15)
